data_7206171
loop_
_publ_author_name
'Tan, Yu-Hui'
'Yang, Li-Fei'
'Cao, Man-Li'
'Wu, Jin-Ji'
'Ye, Bao-Hui'

_publ_section_title
;
 Liquid-assisted solid-state reaction: assembly of (6,3) and (10,3)
 hydrogen-bonded networks based on [M(Hbiim)3] by oxidation of
 [M(H2biim)3]2+ complexes in the presence of acetate anions
;
_journal_issue 14
_journal_name_full CrystEngComm
_journal_page_first 4512
_journal_paper_doi 10.1039/c1ce00009h
_journal_volume 13
_journal_year 2011
_chemical_formula_moiety '2(C18 H15 Co N12), 0.5(C4), H O '
_chemical_formula_sum 'C38 H31 Co2 N24 O'
_chemical_formula_weight 957.73
_chemical_name_systematic
;
?
;
_space_group_IT_number 60
_symmetry_cell_setting orthorhombic
_symmetry_space_group_name_Hall '-P 2n 2ab'
_symmetry_space_group_name_H-M 'P b c n'
_atom_sites_solution_hydrogens geom
_atom_sites_solution_primary direct
_atom_sites_solution_secondary difmap
_audit_creation_method SHELXL-97
_cell_angle_alpha 90.00
_cell_angle_beta 90.00
_cell_angle_gamma 90.00
_cell_formula_units_Z 8
_cell_length_a 12.6250(12)
_cell_length_b 20.431(2)
_cell_length_c 33.166(3)
_cell_measurement_temperature 153(2)
_cell_measurement_theta_max 26.31
_cell_measurement_theta_min 1.23
_cell_volume 8554.9(14)
_computing_structure_refinement 'SHELXL-97 (Sheldrick, 1997)'
_computing_structure_solution 'SHELXS-97 (Sheldrick, 1990)'
_diffrn_ambient_temperature 153(2)
_diffrn_measured_fraction_theta_full 0.957
_diffrn_measured_fraction_theta_max 0.957
_diffrn_radiation_monochromator graphite
_diffrn_radiation_source 'fine-focus sealed tube'
_diffrn_radiation_type MoK\a
_diffrn_radiation_wavelength 0.71073
_diffrn_reflns_av_R_equivalents 0.0589
_diffrn_reflns_av_sigmaI/netI 0.0526
_diffrn_reflns_limit_h_max 14
_diffrn_reflns_limit_h_min -14
_diffrn_reflns_limit_k_max 24
_diffrn_reflns_limit_k_min -13
_diffrn_reflns_limit_l_max 38
_diffrn_reflns_limit_l_min -31
_diffrn_reflns_number 28726
_diffrn_reflns_theta_full 25.00
_diffrn_reflns_theta_max 25.00
_diffrn_reflns_theta_min 1.23
_exptl_absorpt_coefficient_mu 0.840
_exptl_absorpt_correction_T_max 0.8239
_exptl_absorpt_correction_T_min 0.7749
_exptl_absorpt_correction_type multi-scan
_exptl_absorpt_process_details SADABS
_exptl_crystal_density_diffrn 1.487
_exptl_crystal_density_method 'not measured'
_exptl_crystal_F_000 3912
_exptl_crystal_size_max 0.32
_exptl_crystal_size_mid 0.28
_exptl_crystal_size_min 0.24
_refine_diff_density_max 0.788
_refine_diff_density_min -0.438
_refine_diff_density_rms 0.088
_refine_ls_extinction_method none
_refine_ls_goodness_of_fit_ref 1.063
_refine_ls_hydrogen_treatment constr
_refine_ls_matrix_type full
_refine_ls_number_parameters 587
_refine_ls_number_reflns 7213
_refine_ls_number_restraints 18
_refine_ls_restrained_S_all 1.063
_refine_ls_R_factor_all 0.0856
_refine_ls_R_factor_gt 0.0529
_refine_ls_shift/su_max 0.001
_refine_ls_shift/su_mean 0.000
_refine_ls_structure_factor_coef Fsqd
_refine_ls_weighting_details 'calc w=1/[\s^2^(Fo^2^)+(0.0764P)^2^+2.9033P] where P=(Fo^2^+2Fc^2^)/3'
_refine_ls_weighting_scheme calc
_refine_ls_wR_factor_gt 0.1313
_refine_ls_wR_factor_ref 0.1477
_reflns_number_gt 4996
_reflns_number_total 7213
_reflns_threshold_expression >2sigma(I)
_cod_data_source_file c1ce00009h.txt
_cod_data_source_block complex_3
_cod_depositor_comments
;
The following automatic conversions were performed:

'_symmetry_cell_setting' value 'Orthorhombic' changed to
'orthorhombic' according to
/home/saulius/struct/CIF-dictionaries/cif_core.dic dictionary named
'cif_core.dic' version 2.4.1 from 2010-06-29.

Automatic conversion script
Id: cif_fix_values 1715 2011-07-08 13:25:40Z adriana 
;
_cod_original_cell_volume 8555.0(14)
_cod_original_sg_symbol_H-M Pbcn
_cod_database_code 7206171

loop_
_symmetry_equiv_pos_as_xyz
'x, y, z'
'-x+1/2, -y+1/2, z+1/2'
'-x, y, -z+1/2'
'x+1/2, -y+1/2, -z'
'-x, -y, -z'
'x-1/2, y-1/2, -z-1/2'
'x, -y, z-1/2'
'-x-1/2, y-1/2, z'

loop_
_atom_site_label
_atom_site_type_symbol
_atom_site_fract_x
_atom_site_fract_y
_atom_site_fract_z
_atom_site_U_iso_or_equiv
_atom_site_adp_type
_atom_site_occupancy
_atom_site_symmetry_multiplicity
_atom_site_calc_flag
_atom_site_refinement_flags
_atom_site_disorder_assembly
_atom_site_disorder_group
C1 C 0.5439(3) 0.35582(18) 0.08923(13) 0.0299(10) Uani 1 1 d . . .
H1 H 0.5646 0.3252 0.1084 0.036 Uiso 1 1 calc R . .
C2 C 0.6045(3) 0.37929(18) 0.05827(13) 0.0310(10) Uani 1 1 d . . .
H2 H 0.6740 0.3670 0.0530 0.037 Uiso 1 1 calc R . .
C3 C 0.4543(3) 0.42589(18) 0.05453(12) 0.0266(9) Uani 1 1 d . . .
C4 C 0.3594(3) 0.46388(17) 0.04827(12) 0.0271(9) Uani 1 1 d . . .
C5 C 0.2306(3) 0.52965(19) 0.03240(13) 0.0332(10) Uani 1 1 d . . .
H5 H 0.1904 0.5614 0.0194 0.040 Uiso 1 1 calc R . .
C6 C 0.2001(3) 0.49482(19) 0.06518(13) 0.0295(9) Uani 1 1 d . . .
H6 H 0.1357 0.4984 0.0786 0.035 Uiso 1 1 calc R . .
C7 C 0.2853(3) 0.27259(18) 0.05916(13) 0.0322(10) Uani 1 1 d . . .
H7 H 0.3495 0.2709 0.0455 0.039 Uiso 1 1 calc R . .
C8 C 0.2024(3) 0.2291(2) 0.05551(14) 0.0382(11) Uani 1 1 d . . .
H8 H 0.2022 0.1929 0.0384 0.046 Uiso 1 1 calc R . .
C9 C 0.1563(3) 0.30082(18) 0.09855(13) 0.0285(9) Uani 1 1 d . . .
C10 C 0.1146(3) 0.34194(18) 0.12921(12) 0.0272(9) Uani 1 1 d . . .
C11 C 0.0323(3) 0.39122(18) 0.17904(13) 0.0325(10) Uani 1 1 d . . .
H11 H -0.0182 0.4025 0.1982 0.039 Uiso 1 1 calc R . .
C12 C 0.1275(3) 0.42131(19) 0.17291(13) 0.0339(10) Uani 1 1 d . . .
H12 H 0.1537 0.4566 0.1876 0.041 Uiso 1 1 calc R . .
C13 C 0.3567(3) 0.26605(18) 0.16595(14) 0.0352(10) Uani 1 1 d . . .
H13 H 0.3265 0.2339 0.1498 0.042 Uiso 1 1 calc R . .
C14 C 0.4019(3) 0.25670(19) 0.20273(14) 0.0363(11) Uani 1 1 d . . .
H14 H 0.4080 0.2167 0.2159 0.044 Uiso 1 1 calc R . .
C15 C 0.4111(3) 0.35934(18) 0.18904(12) 0.0277(9) Uani 1 1 d . . .
C16 C 0.4194(3) 0.42948(18) 0.18605(12) 0.0262(9) Uani 1 1 d . . .
C17 C 0.4385(3) 0.53399(19) 0.19066(13) 0.0333(10) Uani 1 1 d . . .
H17 H 0.4556 0.5754 0.2002 0.040 Uiso 1 1 calc R . .
C18 C 0.3892(3) 0.52060(18) 0.15501(13) 0.0308(10) Uani 1 1 d . . .
H18 H 0.3683 0.5513 0.1359 0.037 Uiso 1 1 calc R . .
C19 C 0.6250(3) 0.56385(19) 0.07842(13) 0.0371(11) Uani 1 1 d . . .
H19 H 0.6410 0.5217 0.0698 0.044 Uiso 1 1 calc R . .
C20 C 0.5338(3) 0.59688(19) 0.07060(14) 0.0385(11) Uani 1 1 d . . .
H20 H 0.4766 0.5817 0.0556 0.046 Uiso 1 1 calc R . .
C21 C 0.6373(3) 0.65939(19) 0.10714(13) 0.0313(10) Uani 1 1 d . . .
C22 C 0.6929(3) 0.70799(19) 0.12933(13) 0.0314(10) Uani 1 1 d . . .
C23 C 0.7550(3) 0.78718(19) 0.16352(14) 0.0396(11) Uani 1 1 d . . .
H23 H 0.7622 0.8271 0.1767 0.048 Uiso 1 1 calc R . .
C24 C 0.8333(3) 0.74038(19) 0.16100(13) 0.0324(10) Uani 1 1 d . . .
H24 H 0.9007 0.7427 0.1723 0.039 Uiso 1 1 calc R . .
C25 C 0.7105(3) 0.5349(2) 0.19004(14) 0.0433(12) Uani 1 1 d . . .
H25 H 0.6425 0.5306 0.1796 0.052 Uiso 1 1 calc R . .
C26 C 0.7444(3) 0.5130(2) 0.22668(15) 0.0497(13) Uani 1 1 d . . .
H26 H 0.7031 0.4903 0.2452 0.060 Uiso 1 1 calc R . .
C27 C 0.8755(3) 0.55906(19) 0.19817(13) 0.0306(10) Uani 1 1 d . . .
C28 C 0.9748(3) 0.58140(18) 0.18233(13) 0.0293(10) Uani 1 1 d . . .
C29 C 1.1376(3) 0.60206(18) 0.16523(13) 0.0327(10) Uani 1 1 d . . .
H29 H 1.2110 0.6059 0.1658 0.039 Uiso 1 1 calc R . .
C30 C 1.0739(3) 0.61781(18) 0.13393(13) 0.0302(10) Uani 1 1 d . . .
H30 H 1.0961 0.6345 0.1092 0.036 Uiso 1 1 calc R . .
C31 C 0.9037(3) 0.68765(18) 0.04806(13) 0.0356(10) Uani 1 1 d . . .
H31 H 0.8878 0.7298 0.0568 0.043 Uiso 1 1 calc R . .
C32 C 0.9487(3) 0.67233(19) 0.01249(14) 0.0389(11) Uani 1 1 d . . .
H32 H 0.9686 0.7015 -0.0077 0.047 Uiso 1 1 calc R . .
C33 C 0.9207(3) 0.58190(18) 0.04573(13) 0.0286(9) Uani 1 1 d . . .
C34 C 0.9068(3) 0.51743(17) 0.06263(13) 0.0279(9) Uani 1 1 d . . .
C35 C 0.8946(3) 0.41699(19) 0.07905(13) 0.0323(10) Uani 1 1 d . . .
H35 H 0.8983 0.3715 0.0786 0.039 Uiso 1 1 calc R . .
C36 C 0.8519(3) 0.45344(19) 0.11018(14) 0.0345(10) Uani 1 1 d . . .
H36 H 0.8234 0.4374 0.1341 0.041 Uiso 1 1 calc R . .
C37 C 0.0384(17) 0.2311(14) 0.2074(4) 0.77(4) Uiso 1 1 d D . .
C38 C 0.1330(17) 0.2445(8) 0.2340(8) 0.270(10) Uani 0.743(14) 1 d PDU A 1
C38' C 0.0000 0.219(2) 0.2500 0.270(10) Uani 0.51(3) 2 d SPDU . 2
Co1 Co 0.31675(4) 0.38961(2) 0.116102(17) 0.02637(17) Uani 1 1 d . . .
Co2 Co 0.83130(4) 0.60255(2) 0.120835(17) 0.02759(17) Uani 1 1 d . . .
N1 N 0.4474(2) 0.38559(14) 0.08674(10) 0.0266(8) Uani 1 1 d . . .
N2 N 0.5476(2) 0.42351(15) 0.03623(10) 0.0294(8) Uani 1 1 d . . .
H2A H 0.5678 0.4449 0.0153 0.035 Uiso 1 1 calc R . .
N3 N 0.2824(2) 0.45305(14) 0.07502(10) 0.0276(8) Uani 1 1 d . . .
N4 N 0.3320(2) 0.51003(15) 0.02145(10) 0.0285(8) Uani 1 1 d . . .
N5 N 0.2553(2) 0.31872(15) 0.08664(10) 0.0281(8) Uani 1 1 d . . .
N6 N 0.1206(2) 0.24623(15) 0.08043(11) 0.0334(8) Uani 1 1 d . . .
N7 N 0.1781(2) 0.39080(14) 0.14152(10) 0.0279(8) Uani 1 1 d . . .
N8 N 0.0253(2) 0.34109(15) 0.15151(10) 0.0310(8) Uani 1 1 d . . .
H8A H -0.0265 0.3141 0.1490 0.037 Uiso 1 1 calc R . .
N9 N 0.3637(2) 0.33138(14) 0.15703(10) 0.0282(8) Uani 1 1 d . . .
N10 N 0.4375(2) 0.31601(15) 0.21736(11) 0.0334(8) Uani 1 1 d . . .
H10 H 0.4695 0.3234 0.2398 0.040 Uiso 0.50 1 calc PR . .
N11 N 0.3758(2) 0.45447(14) 0.15223(10) 0.0261(7) Uani 1 1 d . . .
N12 N 0.4589(2) 0.47525(15) 0.21022(10) 0.0307(8) Uani 1 1 d . . .
H12A H 0.4902 0.4697 0.2330 0.037 Uiso 0.50 1 calc PR . .
N13 N 0.6887(2) 0.60288(15) 0.10092(11) 0.0316(8) Uani 1 1 d . . .
N14 N 0.5422(2) 0.65707(16) 0.08904(11) 0.0366(9) Uani 1 1 d . . .
H14A H 0.4952 0.6875 0.0890 0.044 Uiso 1 1 calc R . .
N15 N 0.7928(2) 0.68979(15) 0.13870(10) 0.0287(8) Uani 1 1 d . . .
N16 N 0.6655(2) 0.76728(15) 0.14408(11) 0.0369(9) Uani 1 1 d . . .
N17 N 0.7947(2) 0.56454(16) 0.17149(10) 0.0321(8) Uani 1 1 d . . .
N18 N 0.8485(3) 0.52949(18) 0.23188(11) 0.0432(10) Uani 1 1 d . . .
H18A H 0.8876 0.5222 0.2526 0.052 Uiso 1 1 calc R . .
N19 N 0.9711(2) 0.60505(14) 0.14472(10) 0.0269(8) Uani 1 1 d . . .
N20 N 1.0744(2) 0.57922(14) 0.19611(11) 0.0296(8) Uani 1 1 d . . .
N21 N 0.8852(2) 0.63109(15) 0.06931(10) 0.0303(8) Uani 1 1 d . . .
N22 N 0.9597(3) 0.60492(15) 0.01158(11) 0.0332(8) Uani 1 1 d . . .
H22 H 0.9869 0.5822 -0.0076 0.040 Uiso 1 1 calc R . .
N23 N 0.8597(2) 0.51764(15) 0.09896(10) 0.0283(8) Uani 1 1 d . . .
N24 N 0.9309(2) 0.45696(15) 0.04890(10) 0.0294(8) Uani 1 1 d . . .
O1 O 0.1755(17) 0.1842(9) 0.2524(6) 0.325(12) Uani 0.617(13) 1 d PD A 1
H1A H 0.1302 0.1676 0.2669 0.390 Uiso 0.617(13) 1 calc PR A 1
O1' O 0.062(3) 0.1657(14) 0.2698(7) 0.325(12) Uani 0.383(13) 1 d PD A 2
H1A' H 0.1047 0.1818 0.2856 0.390 Uiso 0.383(13) 1 calc PR A 2

loop_
_atom_site_aniso_label
_atom_site_aniso_U_11
_atom_site_aniso_U_22
_atom_site_aniso_U_33
_atom_site_aniso_U_23
_atom_site_aniso_U_13
_atom_site_aniso_U_12
C1 0.023(2) 0.028(2) 0.038(3) 0.0015(18) -0.0054(19) 0.0011(16)
C2 0.023(2) 0.031(2) 0.039(3) 0.0016(19) -0.0007(19) 0.0018(16)
C3 0.022(2) 0.029(2) 0.029(3) -0.0025(18) -0.0013(17) -0.0039(16)
C4 0.027(2) 0.027(2) 0.027(3) -0.0011(18) -0.0046(18) -0.0043(16)
C5 0.026(2) 0.039(2) 0.035(3) 0.001(2) -0.0064(19) 0.0038(18)
C6 0.020(2) 0.038(2) 0.031(3) -0.0001(19) -0.0035(18) 0.0019(17)
C7 0.027(2) 0.036(2) 0.034(3) -0.0042(19) 0.0036(19) 0.0008(17)
C8 0.036(2) 0.034(2) 0.045(3) -0.010(2) 0.004(2) -0.0054(19)
C9 0.025(2) 0.029(2) 0.032(3) 0.0044(18) -0.0006(18) -0.0010(16)
C10 0.025(2) 0.027(2) 0.030(3) 0.0007(17) -0.0025(18) -0.0028(16)
C11 0.028(2) 0.033(2) 0.036(3) -0.0084(19) 0.0080(19) 0.0001(17)
C12 0.037(2) 0.030(2) 0.034(3) -0.0046(19) -0.003(2) 0.0021(18)
C13 0.033(2) 0.026(2) 0.046(3) -0.0016(19) -0.003(2) -0.0017(17)
C14 0.039(2) 0.029(2) 0.042(3) 0.007(2) -0.007(2) -0.0042(18)
C15 0.026(2) 0.031(2) 0.026(3) 0.0018(18) 0.0022(18) -0.0008(17)
C16 0.022(2) 0.030(2) 0.026(3) -0.0018(18) 0.0022(18) -0.0048(16)
C17 0.031(2) 0.030(2) 0.039(3) -0.0036(19) 0.001(2) -0.0053(17)
C18 0.026(2) 0.028(2) 0.038(3) 0.0031(19) -0.0010(19) -0.0020(17)
C19 0.037(2) 0.031(2) 0.043(3) -0.011(2) -0.007(2) 0.0003(18)
C20 0.033(2) 0.036(2) 0.046(3) -0.011(2) -0.013(2) 0.0012(19)
C21 0.026(2) 0.032(2) 0.036(3) -0.0046(19) -0.0001(19) 0.0091(17)
C22 0.024(2) 0.034(2) 0.036(3) -0.0047(19) -0.0021(18) 0.0033(17)
C23 0.029(2) 0.034(2) 0.056(3) -0.021(2) -0.002(2) 0.0008(18)
C24 0.024(2) 0.035(2) 0.038(3) -0.0099(19) -0.0015(19) -0.0037(17)
C25 0.030(2) 0.065(3) 0.035(3) -0.004(2) 0.004(2) -0.010(2)
C26 0.034(3) 0.078(3) 0.037(3) 0.003(3) 0.005(2) -0.018(2)
C27 0.028(2) 0.038(2) 0.026(3) -0.0057(19) 0.0002(19) -0.0041(17)
C28 0.025(2) 0.035(2) 0.028(3) -0.0080(19) 0.0006(19) 0.0028(16)
C29 0.019(2) 0.031(2) 0.047(3) -0.002(2) 0.001(2) 0.0006(17)
C30 0.023(2) 0.032(2) 0.036(3) 0.0006(18) 0.0043(19) 0.0020(17)
C31 0.044(2) 0.025(2) 0.038(3) -0.0021(19) 0.001(2) 0.0094(18)
C32 0.050(3) 0.029(2) 0.038(3) 0.005(2) 0.008(2) 0.0080(19)
C33 0.026(2) 0.035(2) 0.025(3) -0.0044(18) -0.0018(18) 0.0043(17)
C34 0.023(2) 0.028(2) 0.032(3) -0.0049(18) -0.0041(19) 0.0051(16)
C35 0.028(2) 0.029(2) 0.040(3) 0.000(2) -0.005(2) 0.0040(17)
C36 0.031(2) 0.032(2) 0.041(3) 0.002(2) -0.001(2) 0.0021(18)
C38 0.270(10) 0.272(10) 0.270(10) 0.006(4) -0.001(4) 0.004(4)
C38' 0.270(10) 0.272(10) 0.270(10) 0.006(4) -0.001(4) 0.004(4)
Co1 0.0226(3) 0.0264(3) 0.0301(4) 0.0011(2) -0.0013(2) -0.0024(2)
Co2 0.0239(3) 0.0292(3) 0.0297(4) -0.0045(2) -0.0009(2) 0.0034(2)
N1 0.0269(17) 0.0266(16) 0.026(2) -0.0008(15) -0.0044(14) -0.0006(13)
N2 0.0283(18) 0.0311(17) 0.029(2) 0.0055(15) 0.0003(16) -0.0033(14)
N3 0.0224(17) 0.0302(17) 0.030(2) 0.0000(15) -0.0014(15) -0.0035(14)
N4 0.0242(17) 0.0328(17) 0.029(2) 0.0003(15) -0.0051(15) 0.0006(14)
N5 0.0237(17) 0.0329(18) 0.028(2) 0.0013(15) 0.0025(15) -0.0016(14)
N6 0.0285(19) 0.0340(18) 0.038(2) -0.0072(16) 0.0003(17) -0.0067(14)
N7 0.0302(18) 0.0236(16) 0.030(2) -0.0008(14) -0.0005(15) 0.0001(14)
N8 0.0233(18) 0.0302(17) 0.039(2) -0.0015(16) 0.0035(16) -0.0021(14)
N9 0.0278(17) 0.0290(17) 0.028(2) -0.0010(15) -0.0013(15) -0.0036(14)
N10 0.0322(19) 0.0334(18) 0.035(2) 0.0045(16) -0.0061(16) -0.0036(15)
N11 0.0221(17) 0.0298(17) 0.026(2) 0.0013(14) 0.0020(15) -0.0019(13)
N12 0.0290(18) 0.0316(17) 0.031(2) -0.0011(15) -0.0011(15) -0.0013(14)
N13 0.0284(18) 0.0321(18) 0.034(2) -0.0065(16) -0.0055(16) 0.0051(15)
N14 0.0278(19) 0.0370(19) 0.045(2) -0.0076(17) -0.0101(17) 0.0067(15)
N15 0.0236(17) 0.0314(17) 0.031(2) -0.0038(15) 0.0006(15) 0.0020(14)
N16 0.0262(19) 0.0329(18) 0.052(3) -0.0118(17) -0.0018(17) 0.0050(15)
N17 0.0231(18) 0.0391(19) 0.034(2) -0.0039(16) 0.0032(16) -0.0025(14)
N18 0.039(2) 0.062(2) 0.029(2) 0.0011(19) -0.0032(18) -0.0117(18)
N19 0.0286(18) 0.0272(17) 0.025(2) -0.0006(15) 0.0022(15) 0.0022(14)
N20 0.0227(18) 0.0281(17) 0.038(2) -0.0024(15) 0.0012(16) 0.0015(13)
N21 0.0283(18) 0.0255(16) 0.037(2) -0.0027(15) 0.0007(16) 0.0059(14)
N22 0.041(2) 0.0298(18) 0.029(2) -0.0047(16) 0.0031(17) 0.0059(15)
N23 0.0262(17) 0.0292(17) 0.029(2) -0.0025(15) -0.0003(16) 0.0043(13)
N24 0.0267(18) 0.0311(17) 0.030(2) -0.0040(15) -0.0033(15) 0.0053(14)
O1 0.49(3) 0.211(13) 0.276(19) 0.098(13) -0.08(2) -0.122(17)
O1' 0.49(3) 0.211(13) 0.276(19) 0.098(13) -0.08(2) -0.122(17)

loop_
_atom_type_symbol
_atom_type_description
_atom_type_scat_dispersion_real
_atom_type_scat_dispersion_imag
_atom_type_scat_source
C C 0.0033 0.0016 'International Tables Vol C Tables 4.2.6.8 and 6.1.1.4'
H H 0.0000 0.0000 'International Tables Vol C Tables 4.2.6.8 and 6.1.1.4'
N N 0.0061 0.0033 'International Tables Vol C Tables 4.2.6.8 and 6.1.1.4'
O O 0.0106 0.0060 'International Tables Vol C Tables 4.2.6.8 and 6.1.1.4'
Co Co 0.3494 0.9721 'International Tables Vol C Tables 4.2.6.8 and 6.1.1.4'

loop_
_geom_angle_atom_site_label_1
_geom_angle_atom_site_label_2
_geom_angle_atom_site_label_3
_geom_angle
_geom_angle_site_symmetry_1
_geom_angle_site_symmetry_3
_geom_angle_publ_flag
N1 C1 C2 107.3(3) . . ?
N2 C2 C1 109.9(3) . . ?
N2 C3 N1 113.3(3) . . ?
N2 C3 C4 133.8(4) . . ?
N1 C3 C4 112.9(3) . . ?
N3 C4 N4 111.7(3) . . ?
N3 C4 C3 114.8(3) . . ?
N4 C4 C3 133.4(4) . . ?
C6 C5 N4 108.7(3) . . ?
C5 C6 N3 107.5(3) . . ?
N5 C7 C8 107.1(3) . . ?
N6 C8 C7 110.7(4) . . ?
N6 C9 N5 113.6(3) . . ?
N6 C9 C10 133.4(3) . . ?
N5 C9 C10 112.9(3) . . ?
N7 C10 N8 110.0(3) . . ?
N7 C10 C9 115.9(3) . . ?
N8 C10 C9 134.0(3) . . ?
C12 C11 N8 107.0(4) . . ?
C11 C12 N7 108.6(3) . . ?
C14 C13 N9 107.7(4) . . ?
C13 C14 N10 109.2(3) . . ?
N10 C15 N9 112.6(3) . . ?
N10 C15 C16 133.7(4) . . ?
N9 C15 C16 113.6(3) . . ?
N12 C16 N11 112.8(3) . . ?
N12 C16 C15 133.3(4) . . ?
N11 C16 C15 113.8(3) . . ?
C18 C17 N12 108.4(3) . . ?
C17 C18 N11 108.3(4) . . ?
N13 C19 C20 108.4(3) . . ?
C19 C20 N14 107.1(4) . . ?
N13 C21 N14 109.5(3) . . ?
N13 C21 C22 116.3(3) . . ?
N14 C21 C22 134.2(4) . . ?
N16 C22 N15 113.7(3) . . ?
N16 C22 C21 133.5(4) . . ?
N15 C22 C21 112.8(3) . . ?
N16 C23 C24 111.1(3) . . ?
N15 C24 C23 106.7(3) . . ?
C26 C25 N17 107.5(4) . . ?
C25 C26 N18 109.5(4) . . ?
N18 C27 N17 113.5(4) . . ?
N18 C27 C28 133.1(4) . . ?
N17 C27 C28 113.1(4) . . ?
N19 C28 N20 111.3(3) . . ?
N19 C28 C27 115.2(4) . . ?
N20 C28 C27 133.3(4) . . ?
C30 C29 N20 107.9(3) . . ?
C29 C30 N19 108.5(4) . . ?
C32 C31 N21 109.0(3) . . ?
C31 C32 N22 107.0(4) . . ?
N22 C33 N21 110.8(3) . . ?
N22 C33 C34 134.7(4) . . ?
N21 C33 C34 114.5(4) . . ?
N23 C34 N24 113.9(3) . . ?
N23 C34 C33 113.5(3) . . ?
N24 C34 C33 132.6(4) . . ?
N24 C35 C36 110.8(4) . . ?
N23 C36 C35 106.6(4) . . ?
C38 C37 C38' 74.8(12) . . ?
O1 C38 C37 112.3(10) . . ?
O1' C38' O1' 87(3) 3 . ?
O1' C38' C37 83(2) 3 . ?
O1' C38' C37 111.3(10) . . ?
O1' C38' C37 111.3(10) 3 3 ?
O1' C38' C37 83(2) . 3 ?
C37 C38' C37 161(4) . 3 ?
N9 Co1 N5 90.99(13) . . ?
N9 Co1 N1 93.89(13) . . ?
N5 Co1 N1 93.29(13) . . ?
N9 Co1 N3 174.36(13) . . ?
N5 Co1 N3 93.24(13) . . ?
N1 Co1 N3 82.17(13) . . ?
N9 Co1 N11 82.31(13) . . ?
N5 Co1 N11 172.43(13) . . ?
N1 Co1 N11 90.71(13) . . ?
N3 Co1 N11 93.67(13) . . ?
N9 Co1 N7 88.78(13) . . ?
N5 Co1 N7 82.27(13) . . ?
N1 Co1 N7 174.86(14) . . ?
N3 Co1 N7 95.46(13) . . ?
N11 Co1 N7 94.00(13) . . ?
N17 Co2 N23 90.58(14) . . ?
N17 Co2 N13 94.45(15) . . ?
N23 Co2 N13 92.78(13) . . ?
N17 Co2 N21 171.24(13) . . ?
N23 Co2 N21 82.66(13) . . ?
N13 Co2 N21 91.44(14) . . ?
N17 Co2 N19 82.59(14) . . ?
N23 Co2 N19 90.46(13) . . ?
N13 Co2 N19 175.63(14) . . ?
N21 Co2 N19 91.87(14) . . ?
N17 Co2 N15 92.55(14) . . ?
N23 Co2 N15 174.40(14) . . ?
N13 Co2 N15 82.35(13) . . ?
N21 Co2 N15 94.65(13) . . ?
N19 Co2 N15 94.54(13) . . ?
C3 N1 C1 105.2(3) . . ?
C3 N1 Co1 115.5(2) . . ?
C1 N1 Co1 139.2(3) . . ?
C3 N2 C2 104.3(3) . . ?
C4 N3 C6 106.7(3) . . ?
C4 N3 Co1 114.6(2) . . ?
C6 N3 Co1 138.6(3) . . ?
C4 N4 C5 105.5(3) . . ?
C9 N5 C7 105.3(3) . . ?
C9 N5 Co1 115.3(3) . . ?
C7 N5 Co1 138.8(3) . . ?
C9 N6 C8 103.3(3) . . ?
C10 N7 C12 106.9(3) . . ?
C10 N7 Co1 113.3(3) . . ?
C12 N7 Co1 139.0(3) . . ?
C10 N8 C11 107.5(3) . . ?
C15 N9 C13 105.8(3) . . ?
C15 N9 Co1 115.9(2) . . ?
C13 N9 Co1 138.1(3) . . ?
C15 N10 C14 104.7(3) . . ?
C16 N11 C18 105.5(3) . . ?
C16 N11 Co1 114.4(2) . . ?
C18 N11 Co1 140.1(3) . . ?
C16 N12 C17 104.9(3) . . ?
C21 N13 C19 107.7(3) . . ?
C21 N13 Co2 113.8(3) . . ?
C19 N13 Co2 138.1(3) . . ?
C21 N14 C20 107.3(3) . . ?
C22 N15 C24 105.4(3) . . ?
C22 N15 Co2 114.6(3) . . ?
C24 N15 Co2 139.9(3) . . ?
C22 N16 C23 103.1(3) . . ?
C27 N17 C25 104.8(3) . . ?
C27 N17 Co2 115.3(3) . . ?
C25 N17 Co2 139.7(3) . . ?
C27 N18 C26 104.8(4) . . ?
C28 N19 C30 106.2(3) . . ?
C28 N19 Co2 113.8(2) . . ?
C30 N19 Co2 139.6(3) . . ?
C28 N20 C29 106.2(3) . . ?
C33 N21 C31 105.8(3) . . ?
C33 N21 Co2 113.9(3) . . ?
C31 N21 Co2 140.2(3) . . ?
C33 N22 C32 107.3(3) . . ?
C34 N23 C36 105.8(3) . . ?
C34 N23 Co2 115.2(2) . . ?
C36 N23 Co2 138.8(3) . . ?
C34 N24 C35 102.9(3) . . ?

loop_
_geom_bond_atom_site_label_1
_geom_bond_atom_site_label_2
_geom_bond_distance
_geom_bond_site_symmetry_2
_geom_bond_publ_flag
C1 N1 1.363(4) . ?
C1 C2 1.367(5) . ?
C2 N2 1.366(5) . ?
C3 N2 1.327(5) . ?
C3 N1 1.351(5) . ?
C3 C4 1.442(5) . ?
C4 N3 1.335(5) . ?
C4 N4 1.342(5) . ?
C5 C6 1.355(6) . ?
C5 N4 1.389(5) . ?
C6 N3 1.383(4) . ?
C7 N5 1.365(5) . ?
C7 C8 1.378(5) . ?
C8 N6 1.369(5) . ?
C9 N6 1.344(5) . ?
C9 N5 1.361(5) . ?
C9 C10 1.420(5) . ?
C10 N7 1.344(4) . ?
C10 N8 1.348(5) . ?
C11 C12 1.365(5) . ?
C11 N8 1.375(5) . ?
C12 N7 1.371(5) . ?
C13 C14 1.360(6) . ?
C13 N9 1.370(5) . ?
C14 N10 1.380(5) . ?
C15 N10 1.333(5) . ?
C15 N9 1.346(5) . ?
C15 C16 1.440(5) . ?
C16 N12 1.329(5) . ?
C16 N11 1.350(5) . ?
C17 C18 1.364(6) . ?
C17 N12 1.388(5) . ?
C18 N11 1.365(5) . ?
C19 N13 1.356(5) . ?
C19 C20 1.359(5) . ?
C20 N14 1.378(5) . ?
C21 N13 1.340(5) . ?
C21 N14 1.344(5) . ?
C21 C22 1.421(6) . ?
C22 N16 1.351(5) . ?
C22 N15 1.352(5) . ?
C23 N16 1.362(5) . ?
C23 C24 1.379(5) . ?
C24 N15 1.370(5) . ?
C25 C26 1.364(6) . ?
C25 N17 1.370(5) . ?
C26 N18 1.368(5) . ?
C27 N18 1.316(5) . ?
C27 N17 1.354(5) . ?
C27 C28 1.434(5) . ?
C28 N19 1.339(5) . ?
C28 N20 1.339(5) . ?
C29 C30 1.352(5) . ?
C29 N20 1.380(5) . ?
C30 N19 1.371(5) . ?
C31 C32 1.346(6) . ?
C31 N21 1.374(5) . ?
C32 N22 1.385(5) . ?
C33 N22 1.322(5) . ?
C33 N21 1.350(5) . ?
C33 C34 1.442(5) . ?
C34 N23 1.344(5) . ?
C34 N24 1.351(5) . ?
C35 N24 1.370(5) . ?
C35 C36 1.383(6) . ?
C36 N23 1.367(5) . ?
C37 C38 1.510(10) . ?
C37 C38' 1.516(10) . ?
C38 O1 1.477(10) . ?
C38' O1' 1.491(10) 3 ?
C38' O1' 1.491(10) . ?
C38' C37 1.516(10) 3 ?
Co1 N9 1.900(3) . ?
Co1 N5 1.912(3) . ?
Co1 N1 1.918(3) . ?
Co1 N3 1.930(3) . ?
Co1 N11 1.936(3) . ?
Co1 N7 1.943(3) . ?
Co2 N17 1.908(3) . ?
Co2 N23 1.914(3) . ?
Co2 N13 1.918(3) . ?
Co2 N21 1.930(3) . ?
Co2 N19 1.936(3) . ?
Co2 N15 1.940(3) . ?
